data_4309669
loop_
_publ_author_name
'Krzysztof Ch\/lopek'
'Eckhard Bill'
'Thomas Weyherm\"uller'
'Karl Wieghardt'

_publ_section_title
;
Molecular and Electronic Structure of Five-Coordinate Complexes of
Iron(II/III) Containingo-Diiminobenzosemiquinonate(1-) \p Radical Ligands
;
_journal_name_full 'Inorganic Chemistry'
_journal_page_first 7087
_journal_page_last 7098
_journal_paper_doi 10.1021/ic050829k
_journal_volume 44
_journal_year 2005
_chemical_formula_sum 'C36 H47 Fe N4 P'
_chemical_formula_weight 622.60
_chemical_name_systematic
; 
 ? 
;
_space_group_IT_number 2
_symmetry_cell_setting triclinic
_symmetry_space_group_name_Hall '-P 1'
_symmetry_space_group_name_H-M 'P -1'
_atom_sites_solution_hydrogens geom
_atom_sites_solution_primary direct
_atom_sites_solution_secondary difmap
_audit_creation_method SHELXL-97
_cell_angle_alpha 99.49(1)
_cell_angle_beta 90.83(1)
_cell_angle_gamma 91.99(1)
_cell_formula_units_Z 4
_cell_length_a 8.7205(6)
_cell_length_b 18.7990(10)
_cell_length_c 20.008(2)
_cell_measurement_temperature 100(2)
_cell_volume 3232.5(4)
_computing_cell_refinement 'DENZO, Nonius Collect Software'
_computing_data_collection 'DENZO, Nonius Collect Software'
_computing_data_reduction 'DENZO, Nonius Collect Software'
_computing_structure_refinement 'SHELXL-97 (Sheldrick, 1997)'
_computing_structure_solution 'SHELXS-97 (Sheldrick, 1990)'
_diffrn_ambient_temperature 100(2)
_diffrn_measured_fraction_theta_full 0.997
_diffrn_measured_fraction_theta_max 0.997
_diffrn_measurement_device_type 'Nonius Kappa-CCD'
_diffrn_measurement_method '928 images at 1.0 deg. in \w and 62 sec.'
_diffrn_radiation_monochromator graphite
_diffrn_radiation_source 'rotating anode'
_diffrn_radiation_type MoK\a
_diffrn_radiation_wavelength 0.71073
_diffrn_reflns_av_R_equivalents 0.1003
_diffrn_reflns_av_sigmaI/netI 0.0827
_diffrn_reflns_limit_h_max 9
_diffrn_reflns_limit_h_min -9
_diffrn_reflns_limit_k_max 20
_diffrn_reflns_limit_k_min -20
_diffrn_reflns_limit_l_max 21
_diffrn_reflns_limit_l_min -21
_diffrn_reflns_number 43472
_diffrn_reflns_theta_full 22.50
_diffrn_reflns_theta_max 22.50
_diffrn_reflns_theta_min 3.09
_exptl_absorpt_coefficient_mu 0.547
_exptl_absorpt_correction_T_max 0.9838
_exptl_absorpt_correction_T_min 0.8358
_exptl_crystal_colour 'dark brown'
_exptl_crystal_density_diffrn 1.279
_exptl_crystal_density_method 'not measured'
_exptl_crystal_description 'transparent needle'
_exptl_crystal_F_000 1328
_exptl_crystal_size_max 0.34
_exptl_crystal_size_mid 0.07
_exptl_crystal_size_min 0.03
_refine_diff_density_max 0.467
_refine_diff_density_min -0.330
_refine_diff_density_rms 0.065
_refine_ls_extinction_method none
_refine_ls_goodness_of_fit_ref 1.074
_refine_ls_hydrogen_treatment mixed
_refine_ls_matrix_type full
_refine_ls_number_parameters 757
_refine_ls_number_reflns 8427
_refine_ls_number_restraints 0
_refine_ls_restrained_S_all 1.074
_refine_ls_R_factor_all 0.0915
_refine_ls_R_factor_gt 0.0534
_refine_ls_shift/su_max 0.001
_refine_ls_shift/su_mean 0.000
_refine_ls_structure_factor_coef Fsqd
_refine_ls_weighting_details 'w=1/[\s^2^(Fo^2^)+(0.0157P)^2^+4.6827P] where P=(Fo^2^+2Fc^2^)/3'
_refine_ls_weighting_scheme calc
_refine_ls_wR_factor_gt 0.0924
_refine_ls_wR_factor_ref 0.1053
_reflns_number_gt 6006
_reflns_number_total 8427
_reflns_threshold_expression >2sigma(I)
_cod_data_source_file ic050829ksi20050523_064057_1.cif
_cod_data_source_block 2
_cod_depositor_comments
;
The following automatic conversions were performed:
'_symmetry_cell_setting' value 'Triclinic' changed to 'triclinic'
according to '/home/saulius/struct/CIF-dictionaries/cif_core.dic'
dictionary named 'cif_core.dic' version 2.4.1 from 2010-06-29.

Automatic conversion script
Id: cif_fix_enum 1527 2010-12-29 10:47:43Z saulius 

The following automatic conversions were performed:

'_refine_ls_weighting_scheme' value 'calc
w=1/[\s^2^(Fo^2^)+(0.0157P)^2^+4.6827P] where P=(Fo^2^+2Fc^2^)/3' was
changed to 'calc'. New tag '_refine_ls_weighting_details' was
created. The value of the new tag was set to
'w=1/[\s^2^(Fo^2^)+(0.0157P)^2^+4.6827P] where P=(Fo^2^+2Fc^2^)/3'.

Automatic conversion script
Id: cif_fix_values 3143 2015-03-26 13:38:13Z robertas 
;
_cod_database_code 4309669

loop_
_symmetry_equiv_pos_as_xyz
'x, y, z'
'-x, -y, -z'

loop_
_atom_site_label
_atom_site_type_symbol
_atom_site_fract_x
_atom_site_fract_y
_atom_site_fract_z
_atom_site_U_iso_or_equiv
_atom_site_adp_type
_atom_site_occupancy
_atom_site_calc_flag
_atom_site_refinement_flags
_atom_site_disorder_assembly
_atom_site_disorder_group
Fe1 Fe 0.88478(7) 1.27997(3) 0.85254(3) 0.02085(18) Uani 1 d . . .
P1 P 0.66509(12) 1.21706(6) 0.82561(6) 0.0211(3) Uani 1 d . . .
N1 N 0.9718(4) 1.23079(18) 0.91565(17) 0.0211(9) Uani 1 d . . .
H1 H 0.9564 1.2437 0.9593 0.025 Uiso 1 calc R . .
C1 C 1.0598(4) 1.1745(2) 0.8926(2) 0.0192(10) Uani 1 d . . .
C2 C 1.1372(5) 1.1303(2) 0.9319(2) 0.0231(11) Uani 1 d . . .
H2 H 1.1306 1.1394 0.9798 0.028 Uiso 1 calc R . .
C3 C 1.2215(5) 1.0747(2) 0.9012(2) 0.0268(12) Uani 1 d . . .
H3 H 1.2745 1.0457 0.9278 0.032 Uiso 1 calc R . .
C4 C 1.2298(5) 1.0604(2) 0.8302(2) 0.0287(12) Uani 1 d . . .
H4 H 1.2856 1.0205 0.8092 0.034 Uiso 1 calc R . .
C5 C 1.1582(5) 1.1033(2) 0.7903(2) 0.0239(11) Uani 1 d . . .
H5 H 1.1666 1.0933 0.7424 0.029 Uiso 1 calc R . .
C6 C 1.0725(5) 1.1619(2) 0.8208(2) 0.0231(11) Uani 1 d . . .
N7 N 1.0040(4) 1.21357(18) 0.79095(16) 0.0210(9) Uani 1 d . . .
C8 C 1.0225(5) 1.2115(2) 0.7196(2) 0.0221(11) Uani 1 d . . .
C9 C 1.0933(5) 1.2706(2) 0.6968(2) 0.0241(11) Uani 1 d . . .
H9 H 1.1287 1.3113 0.7286 0.029 Uiso 1 calc R . .
C10 C 1.1122(5) 1.2704(2) 0.6278(2) 0.0257(11) Uani 1 d . . .
H10 H 1.1615 1.3107 0.6129 0.031 Uiso 1 calc R . .
C11 C 1.0600(5) 1.2122(3) 0.5808(2) 0.0304(12) Uani 1 d . . .
H11 H 1.0726 1.2122 0.5337 0.036 Uiso 1 calc R . .
C12 C 0.9888(5) 1.1536(3) 0.6033(2) 0.0307(12) Uani 1 d . . .
H12 H 0.9514 1.1135 0.5713 0.037 Uiso 1 calc R . .
C13 C 0.9716(5) 1.1529(2) 0.6717(2) 0.0246(11) Uani 1 d . . .
H13 H 0.9244 1.1119 0.6862 0.030 Uiso 1 calc R . .
N14 N 0.8449(4) 1.34680(19) 0.79526(16) 0.0204(9) Uani 1 d . . .
H14 H 0.8671 1.3382 0.7520 0.025 Uiso 1 calc R . .
C14 C 0.7805(5) 1.4086(2) 0.8232(2) 0.0204(11) Uani 1 d . . .
C15 C 0.7226(5) 1.4635(2) 0.7904(2) 0.0241(11) Uani 1 d . . .
H15 H 0.7354 1.4615 0.7430 0.029 Uiso 1 calc R . .
C16 C 0.6481(5) 1.5196(2) 0.8270(2) 0.0254(11) Uani 1 d . . .
H16 H 0.6071 1.5556 0.8045 0.031 Uiso 1 calc R . .
C17 C 0.6312(5) 1.5248(2) 0.8975(2) 0.0258(11) Uani 1 d . . .
H17 H 0.5777 1.5638 0.9218 0.031 Uiso 1 calc R . .
C18 C 0.6913(5) 1.4739(2) 0.9317(2) 0.0216(11) Uani 1 d . . .
H18 H 0.6824 1.4784 0.9794 0.026 Uiso 1 calc R . .
C19 C 0.7663(5) 1.4150(2) 0.8950(2) 0.0217(11) Uani 1 d . . .
N20 N 0.8222(4) 1.35696(18) 0.91928(16) 0.0194(9) Uani 1 d . . .
C21 C 0.8361(5) 1.3625(2) 0.9915(2) 0.0200(10) Uani 1 d . . .
C22 C 0.7385(5) 1.3248(2) 1.0275(2) 0.0301(12) Uani 1 d . . .
H22 H 0.6582 1.2946 1.0044 0.036 Uiso 1 calc R . .
C23 C 0.7561(5) 1.3302(3) 1.0974(2) 0.0319(12) Uani 1 d . . .
H23 H 0.6880 1.3038 1.1217 0.038 Uiso 1 calc R . .
C24 C 0.8727(5) 1.3741(2) 1.1316(2) 0.0250(11) Uani 1 d . . .
H24 H 0.8844 1.3786 1.1794 0.030 Uiso 1 calc R . .
C25 C 0.9718(5) 1.4113(2) 1.0953(2) 0.0281(12) Uani 1 d . . .
H25 H 1.0531 1.4409 1.1183 0.034 Uiso 1 calc R . .
C26 C 0.9539(5) 1.4061(2) 1.0259(2) 0.0269(11) Uani 1 d . . .
H26 H 1.0223 1.4323 1.0016 0.032 Uiso 1 calc R . .
C31 C 0.6697(5) 1.1243(2) 0.8414(2) 0.0248(11) Uani 1 d . . .
H31A H 0.5876 1.0953 0.8137 0.030 Uiso 1 calc R . .
H31B H 0.7691 1.1042 0.8261 0.030 Uiso 1 calc R . .
C32 C 0.6491(5) 1.1157(2) 0.9157(2) 0.0250(11) Uani 1 d . . .
H32A H 0.7323 1.1438 0.9435 0.030 Uiso 1 calc R . .
H32B H 0.5504 1.1362 0.9314 0.030 Uiso 1 calc R . .
C33 C 0.6510(5) 1.0373(2) 0.9270(2) 0.0283(12) Uani 1 d . . .
H33A H 0.6227 1.0354 0.9745 0.034 Uiso 1 calc R . .
H33B H 0.5715 1.0088 0.8972 0.034 Uiso 1 calc R . .
C34 C 0.8037(5) 1.0019(2) 0.9137(2) 0.0306(12) Uani 1 d . . .
H34A H 0.7953 0.9521 0.9222 0.046 Uiso 1 calc R . .
H34B H 0.8830 1.0288 0.9439 0.046 Uiso 1 calc R . .
H34C H 0.8316 1.0020 0.8665 0.046 Uiso 1 calc R . .
C41 C 0.6176(5) 1.2079(2) 0.7353(2) 0.0242(11) Uani 1 d . . .
H41A H 0.6095 1.2569 0.7239 0.029 Uiso 1 calc R . .
H41B H 0.7045 1.1852 0.7097 0.029 Uiso 1 calc R . .
C42 C 0.4699(5) 1.1641(2) 0.7100(2) 0.0272(11) Uani 1 d . . .
H42A H 0.4785 1.1140 0.7188 0.033 Uiso 1 calc R . .
H42B H 0.3820 1.1854 0.7359 0.033 Uiso 1 calc R . .
C43 C 0.4385(5) 1.1623(3) 0.6343(2) 0.0275(12) Uani 1 d . . .
H43A H 0.3349 1.1402 0.6225 0.033 Uiso 1 calc R . .
H43B H 0.4386 1.2124 0.6251 0.033 Uiso 1 calc R . .
C44 C 0.5545(5) 1.1206(3) 0.5892(2) 0.0333(12) Uani 1 d . . .
H44A H 0.5279 1.1215 0.5416 0.050 Uiso 1 calc R . .
H44B H 0.5533 1.0705 0.5971 0.050 Uiso 1 calc R . .
H44C H 0.6572 1.1428 0.5997 0.050 Uiso 1 calc R . .
C51 C 0.4893(4) 1.2511(2) 0.8665(2) 0.0226(11) Uani 1 d . . .
H51A H 0.4086 1.2121 0.8583 0.027 Uiso 1 calc R . .
H51B H 0.5092 1.2621 0.9161 0.027 Uiso 1 calc R . .
C52 C 0.4273(5) 1.3181(2) 0.8433(2) 0.0233(11) Uani 1 d . . .
H52A H 0.5137 1.3530 0.8404 0.028 Uiso 1 calc R . .
H52B H 0.3808 1.3043 0.7974 0.028 Uiso 1 calc R . .
C53 C 0.3078(5) 1.3545(2) 0.8909(2) 0.0316(12) Uani 1 d . . .
H53A H 0.3551 1.3696 0.9365 0.038 Uiso 1 calc R . .
H53B H 0.2227 1.3193 0.8948 0.038 Uiso 1 calc R . .
C54 C 0.2427(5) 1.4206(2) 0.8665(2) 0.0322(12) Uani 1 d . . .
H54A H 0.1669 1.4421 0.8986 0.048 Uiso 1 calc R . .
H54B H 0.1935 1.4059 0.8217 0.048 Uiso 1 calc R . .
H54C H 0.3262 1.4561 0.8634 0.048 Uiso 1 calc R . .
Fe2 Fe 0.57800(7) 1.28054(3) 0.34530(3) 0.02085(18) Uani 1 d . . .
P2 P 0.78876(13) 1.22062(6) 0.31685(6) 0.0214(3) Uani 1 d . . .
N61 N 0.6224(4) 1.35211(18) 0.29244(16) 0.0210(9) Uani 1 d . . .
H61 H 0.5978 1.3460 0.2490 0.025 Uiso 1 calc R . .
C61 C 0.6941(5) 1.4135(2) 0.3246(2) 0.0198(10) Uani 1 d . . .
C62 C 0.7566(5) 1.4713(2) 0.2950(2) 0.0249(11) Uani 1 d . . .
H62 H 0.7421 1.4712 0.2479 0.030 Uiso 1 calc R . .
C63 C 0.8378(5) 1.5273(2) 0.3340(2) 0.0273(11) Uani 1 d . . .
H63 H 0.8808 1.5656 0.3138 0.033 Uiso 1 calc R . .
C64 C 0.8574(5) 1.5279(3) 0.4042(2) 0.0308(12) Uani 1 d . . .
H64 H 0.9158 1.5663 0.4307 0.037 Uiso 1 calc R . .
C65 C 0.7937(5) 1.4740(2) 0.4351(2) 0.0240(11) Uani 1 d . . .
H65 H 0.8049 1.4762 0.4827 0.029 Uiso 1 calc R . .
C66 C 0.7121(5) 1.4156(2) 0.3957(2) 0.0231(11) Uani 1 d . . .
N67 N 0.6516(4) 1.35480(18) 0.41621(16) 0.0208(9) Uani 1 d . . .
C68 C 0.6389(5) 1.3554(2) 0.4878(2) 0.0210(11) Uani 1 d . . .
C69 C 0.7209(5) 1.3092(2) 0.5207(2) 0.0277(11) Uani 1 d . . .
H69 H 0.7892 1.2768 0.4962 0.033 Uiso 1 calc R . .
C70 C 0.7026(5) 1.3106(3) 0.5896(2) 0.0291(12) Uani 1 d . . .
H70 H 0.7586 1.2786 0.6120 0.035 Uiso 1 calc R . .
C71 C 0.6048(5) 1.3574(2) 0.6261(2) 0.0266(11) Uani 1 d . . .
H71 H 0.5941 1.3580 0.6733 0.032 Uiso 1 calc R . .
C72 C 0.5219(5) 1.4036(2) 0.5937(2) 0.0284(12) Uani 1 d . . .
H72 H 0.4534 1.4358 0.6184 0.034 Uiso 1 calc R . .
C73 C 0.5396(5) 1.4027(2) 0.5247(2) 0.0258(11) Uani 1 d . . .
H73 H 0.4834 1.4347 0.5024 0.031 Uiso 1 calc R . .
N74 N 0.4885(4) 1.22448(19) 0.40354(17) 0.0227(9) Uani 1 d . . .
H74 H 0.5055 1.2346 0.4476 0.027 Uiso 1 calc R . .
C74 C 0.3961(5) 1.1674(2) 0.3757(2) 0.0214(11) Uani 1 d . . .
C75 C 0.3182(5) 1.1177(2) 0.4104(2) 0.0279(12) Uani 1 d . . .
H75 H 0.3291 1.1222 0.4582 0.033 Uiso 1 calc R . .
C76 C 0.2269(5) 1.0630(3) 0.3749(2) 0.0320(12) Uani 1 d . . .
H76 H 0.1757 1.0292 0.3981 0.038 Uiso 1 calc R . .
C77 C 0.2092(5) 1.0568(2) 0.3046(2) 0.0281(12) Uani 1 d . . .
H77 H 0.1464 1.0184 0.2805 0.034 Uiso 1 calc R . .
C78 C 0.2805(5) 1.1050(2) 0.2697(2) 0.0243(11) Uani 1 d . . .
H78 H 0.2656 1.1002 0.2221 0.029 Uiso 1 calc R . .
C79 C 0.3758(5) 1.1616(2) 0.3041(2) 0.0213(11) Uani 1 d . . .
N80 N 0.4493(4) 1.21727(19) 0.27929(16) 0.0207(9) Uani 1 d . . .
C81 C 0.4264(4) 1.2204(2) 0.2089(2) 0.0214(11) Uani 1 d . . .
C82 C 0.3599(5) 1.2807(2) 0.1899(2) 0.0231(11) Uani 1 d . . .
H82 H 0.3307 1.3191 0.2239 0.028 Uiso 1 calc R . .
C83 C 0.3359(5) 1.2854(3) 0.1219(2) 0.0260(11) Uani 1 d . . .
H83 H 0.2891 1.3266 0.1099 0.031 Uiso 1 calc R . .
C84 C 0.3795(5) 1.2309(3) 0.0716(2) 0.0261(12) Uani 1 d . . .
H84 H 0.3644 1.2343 0.0252 0.031 Uiso 1 calc R . .
C85 C 0.4459(5) 1.1707(3) 0.0904(2) 0.0275(12) Uani 1 d . . .
H85 H 0.4758 1.1326 0.0564 0.033 Uiso 1 calc R . .
C86 C 0.4691(5) 1.1658(2) 0.1580(2) 0.0235(11) Uani 1 d . . .
H86 H 0.5149 1.1243 0.1697 0.028 Uiso 1 calc R . .
C91 C 0.9704(5) 1.2517(2) 0.3615(2) 0.0263(11) Uani 1 d . . .
H91A H 0.9533 1.2582 0.4110 0.032 Uiso 1 calc R . .
H91B H 1.0460 1.2136 0.3507 0.032 Uiso 1 calc R . .
C92 C 1.0385(5) 1.3221(2) 0.3442(2) 0.0257(11) Uani 1 d . . .
H92A H 1.0736 1.3133 0.2968 0.031 Uiso 1 calc R . .
H92B H 0.9571 1.3579 0.3470 0.031 Uiso 1 calc R . .
C93 C 1.1718(5) 1.3538(3) 0.3901(2) 0.0350(13) Uani 1 d . . .
H93A H 1.2517 1.3175 0.3887 0.042 Uiso 1 calc R . .
H93B H 1.1359 1.3647 0.4373 0.042 Uiso 1 calc R . .
C94 C 1.2426(5) 1.4226(2) 0.3701(2) 0.0348(13) Uani 1 d . . .
H94A H 1.3278 1.4408 0.4014 0.052 Uiso 1 calc R . .
H94B H 1.1646 1.4591 0.3723 0.052 Uiso 1 calc R . .
H94C H 1.2807 1.4119 0.3238 0.052 Uiso 1 calc R . .
C101 C 0.7695(5) 1.1250(2) 0.3233(2) 0.0228(11) Uani 1 d . . .
H10A H 0.6677 1.1065 0.3042 0.027 Uiso 1 calc R . .
H10B H 0.8479 1.0991 0.2943 0.027 Uiso 1 calc R . .
C102 C 0.7855(5) 1.1055(2) 0.3939(2) 0.0247(11) Uani 1 d . . .
H10C H 0.8881 1.1223 0.4133 0.030 Uiso 1 calc R . .
H10D H 0.7074 1.1306 0.4236 0.030 Uiso 1 calc R . .
C103 C 0.7655(5) 1.0246(2) 0.3922(2) 0.0287(12) Uani 1 d . . .
H10E H 0.6628 1.0083 0.3727 0.034 Uiso 1 calc R . .
H10F H 0.8430 0.9999 0.3619 0.034 Uiso 1 calc R . .
C104 C 0.7815(5) 1.0024(2) 0.4615(2) 0.0301(12) Uani 1 d . . .
H10G H 0.7676 0.9499 0.4570 0.045 Uiso 1 calc R . .
H10H H 0.7034 1.0257 0.4915 0.045 Uiso 1 calc R . .
H10I H 0.8838 1.0174 0.4807 0.045 Uiso 1 calc R . .
C111 C 0.8348(5) 1.2197(2) 0.2282(2) 0.0245(11) Uani 1 d . . .
H11A H 0.7455 1.1979 0.2002 0.029 Uiso 1 calc R . .
H11B H 0.8475 1.2704 0.2209 0.029 Uiso 1 calc R . .
C112 C 0.9779(5) 1.1797(2) 0.2016(2) 0.0255(11) Uani 1 d . . .
H11C H 1.0699 1.2039 0.2261 0.031 Uiso 1 calc R . .
H11D H 0.9702 1.1297 0.2111 0.031 Uiso 1 calc R . .
C113 C 0.9978(5) 1.1776(2) 0.1255(2) 0.0247(11) Uani 1 d . . .
H11E H 0.9937 1.2273 0.1154 0.030 Uiso 1 calc R . .
H11F H 1.1003 1.1594 0.1128 0.030 Uiso 1 calc R . .
C114 C 0.8758(5) 1.1301(3) 0.0828(2) 0.0376(13) Uani 1 d . . .
H11G H 0.8940 1.1307 0.0347 0.056 Uiso 1 calc R . .
H11H H 0.7741 1.1485 0.0944 0.056 Uiso 1 calc R . .
H11I H 0.8807 1.0806 0.0918 0.056 Uiso 1 calc R . .

loop_
_atom_site_aniso_label
_atom_site_aniso_U_11
_atom_site_aniso_U_22
_atom_site_aniso_U_33
_atom_site_aniso_U_23
_atom_site_aniso_U_13
_atom_site_aniso_U_12
Fe1 0.0186(4) 0.0234(4) 0.0200(4) 0.0031(3) -0.0037(3) -0.0022(3)
P1 0.0183(6) 0.0245(7) 0.0202(7) 0.0039(5) -0.0052(5) -0.0010(5)
N1 0.019(2) 0.023(2) 0.019(2) -0.0011(17) -0.0010(16) -0.0034(17)
C1 0.010(2) 0.021(3) 0.026(3) 0.003(2) -0.002(2) -0.007(2)
C2 0.016(2) 0.029(3) 0.024(3) 0.006(2) -0.002(2) -0.004(2)
C3 0.017(3) 0.027(3) 0.037(3) 0.011(2) -0.008(2) -0.005(2)
C4 0.020(3) 0.023(3) 0.042(3) 0.001(2) -0.002(2) 0.002(2)
C5 0.016(2) 0.027(3) 0.028(3) 0.004(2) 0.000(2) -0.004(2)
C6 0.017(2) 0.026(3) 0.025(3) 0.002(2) -0.004(2) -0.004(2)
N7 0.019(2) 0.021(2) 0.022(2) 0.0033(17) -0.0066(16) -0.0065(17)
C8 0.015(2) 0.029(3) 0.020(3) 0.000(2) -0.005(2) 0.003(2)
C9 0.018(2) 0.023(3) 0.031(3) 0.004(2) -0.008(2) -0.002(2)
C10 0.025(3) 0.030(3) 0.024(3) 0.010(2) 0.000(2) 0.007(2)
C11 0.025(3) 0.048(4) 0.017(3) 0.004(3) -0.003(2) 0.010(3)
C12 0.020(3) 0.034(3) 0.034(3) -0.007(3) -0.007(2) 0.007(2)
C13 0.020(3) 0.026(3) 0.028(3) 0.003(2) -0.001(2) 0.002(2)
N14 0.020(2) 0.027(2) 0.014(2) 0.0002(17) -0.0001(16) -0.0009(18)
C14 0.015(2) 0.017(3) 0.028(3) 0.005(2) -0.005(2) -0.009(2)
C15 0.023(3) 0.028(3) 0.021(3) 0.005(2) -0.005(2) -0.008(2)
C16 0.026(3) 0.020(3) 0.031(3) 0.007(2) -0.008(2) -0.001(2)
C17 0.024(3) 0.021(3) 0.032(3) 0.004(2) 0.000(2) -0.002(2)
C18 0.022(3) 0.021(3) 0.020(3) -0.001(2) 0.004(2) -0.002(2)
C19 0.021(3) 0.023(3) 0.021(3) 0.004(2) -0.007(2) -0.008(2)
N20 0.021(2) 0.020(2) 0.018(2) 0.0058(17) -0.0069(16) -0.0052(17)
C21 0.019(2) 0.023(3) 0.018(3) 0.000(2) 0.001(2) 0.005(2)
C22 0.028(3) 0.038(3) 0.024(3) 0.005(2) -0.010(2) -0.010(2)
C23 0.026(3) 0.041(3) 0.029(3) 0.009(2) -0.003(2) -0.007(2)
C24 0.030(3) 0.027(3) 0.018(3) 0.002(2) -0.004(2) 0.003(2)
C25 0.024(3) 0.032(3) 0.027(3) 0.003(2) -0.005(2) -0.005(2)
C26 0.023(3) 0.032(3) 0.026(3) 0.005(2) 0.000(2) -0.008(2)
C31 0.023(3) 0.025(3) 0.026(3) 0.005(2) -0.008(2) -0.003(2)
C32 0.020(3) 0.029(3) 0.028(3) 0.009(2) -0.003(2) 0.002(2)
C33 0.024(3) 0.034(3) 0.029(3) 0.012(2) -0.008(2) -0.002(2)
C34 0.030(3) 0.026(3) 0.035(3) 0.005(2) -0.007(2) -0.003(2)
C41 0.022(3) 0.030(3) 0.020(3) 0.001(2) -0.005(2) -0.001(2)
C42 0.022(3) 0.031(3) 0.028(3) 0.004(2) -0.005(2) -0.004(2)
C43 0.019(3) 0.035(3) 0.027(3) 0.002(2) -0.007(2) -0.005(2)
C44 0.030(3) 0.044(3) 0.024(3) 0.001(2) -0.007(2) -0.002(2)
C51 0.018(2) 0.027(3) 0.022(3) 0.003(2) -0.005(2) -0.005(2)
C52 0.017(2) 0.028(3) 0.024(3) 0.003(2) -0.006(2) -0.003(2)
C53 0.021(3) 0.032(3) 0.042(3) 0.007(2) 0.002(2) 0.000(2)
C54 0.025(3) 0.032(3) 0.039(3) 0.001(2) 0.003(2) 0.002(2)
Fe2 0.0193(4) 0.0232(4) 0.0199(4) 0.0036(3) -0.0028(3) -0.0005(3)
P2 0.0189(6) 0.0234(7) 0.0217(7) 0.0041(5) -0.0043(5) -0.0016(5)
N61 0.024(2) 0.023(2) 0.016(2) 0.0010(17) -0.0054(16) 0.0026(17)
C61 0.017(2) 0.022(3) 0.020(3) 0.004(2) -0.001(2) 0.001(2)
C62 0.030(3) 0.026(3) 0.019(3) 0.004(2) 0.002(2) 0.001(2)
C63 0.030(3) 0.022(3) 0.030(3) 0.007(2) 0.003(2) -0.001(2)
C64 0.030(3) 0.027(3) 0.032(3) -0.001(2) -0.005(2) -0.007(2)
C65 0.026(3) 0.025(3) 0.021(3) 0.002(2) -0.003(2) 0.001(2)
C66 0.020(3) 0.025(3) 0.025(3) 0.004(2) -0.003(2) 0.001(2)
N67 0.021(2) 0.020(2) 0.022(2) 0.0052(17) -0.0018(16) 0.0036(17)
C68 0.017(2) 0.025(3) 0.021(3) 0.005(2) -0.007(2) -0.006(2)
C69 0.027(3) 0.033(3) 0.023(3) 0.003(2) -0.001(2) 0.008(2)
C70 0.025(3) 0.037(3) 0.027(3) 0.011(2) -0.007(2) 0.001(2)
C71 0.029(3) 0.030(3) 0.020(3) 0.005(2) -0.005(2) -0.003(2)
C72 0.030(3) 0.033(3) 0.021(3) 0.000(2) 0.004(2) 0.000(2)
C73 0.025(3) 0.022(3) 0.031(3) 0.006(2) -0.005(2) 0.002(2)
N74 0.022(2) 0.032(2) 0.015(2) 0.0059(18) -0.0012(16) -0.0019(18)
C74 0.013(2) 0.022(3) 0.029(3) 0.004(2) -0.005(2) -0.001(2)
C75 0.021(3) 0.037(3) 0.027(3) 0.011(2) -0.007(2) -0.003(2)
C76 0.029(3) 0.035(3) 0.035(3) 0.017(3) -0.003(2) -0.009(2)
C77 0.021(3) 0.029(3) 0.036(3) 0.011(2) -0.009(2) -0.007(2)
C78 0.019(2) 0.030(3) 0.025(3) 0.009(2) -0.007(2) 0.000(2)
C79 0.015(2) 0.024(3) 0.026(3) 0.007(2) -0.005(2) 0.000(2)
N80 0.019(2) 0.024(2) 0.019(2) 0.0063(17) -0.0048(16) -0.0024(17)
C81 0.011(2) 0.032(3) 0.020(3) 0.005(2) -0.0046(19) -0.006(2)
C82 0.017(2) 0.026(3) 0.026(3) 0.002(2) -0.003(2) -0.002(2)
C83 0.019(3) 0.030(3) 0.029(3) 0.009(2) -0.008(2) -0.005(2)
C84 0.026(3) 0.034(3) 0.018(3) 0.005(2) -0.008(2) -0.012(2)
C85 0.023(3) 0.033(3) 0.023(3) -0.004(2) 0.001(2) -0.011(2)
C86 0.018(3) 0.028(3) 0.024(3) 0.004(2) -0.002(2) -0.004(2)
C91 0.020(3) 0.035(3) 0.023(3) 0.004(2) -0.002(2) 0.001(2)
C92 0.026(3) 0.029(3) 0.023(3) 0.005(2) -0.002(2) 0.000(2)
C93 0.028(3) 0.036(3) 0.042(3) 0.010(3) -0.010(2) -0.006(2)
C94 0.028(3) 0.034(3) 0.039(3) -0.001(2) -0.007(2) -0.004(2)
C101 0.018(2) 0.027(3) 0.023(3) 0.003(2) -0.002(2) -0.002(2)
C102 0.020(3) 0.026(3) 0.027(3) 0.006(2) -0.003(2) -0.003(2)
C103 0.034(3) 0.027(3) 0.025(3) 0.005(2) -0.004(2) -0.001(2)
C104 0.034(3) 0.028(3) 0.029(3) 0.005(2) -0.001(2) 0.001(2)
C111 0.026(3) 0.027(3) 0.019(3) 0.003(2) -0.002(2) -0.004(2)
C112 0.021(3) 0.027(3) 0.028(3) 0.002(2) -0.002(2) -0.001(2)
C113 0.023(3) 0.026(3) 0.025(3) 0.003(2) 0.004(2) -0.001(2)
C114 0.026(3) 0.056(4) 0.027(3) 0.000(3) -0.003(2) -0.001(3)

loop_
_atom_type_symbol
_atom_type_description
_atom_type_scat_dispersion_real
_atom_type_scat_dispersion_imag
_atom_type_scat_source
C C 0.0033 0.0016 'International Tables Vol C Tables 4.2.6.8 and 6.1.1.4'
H H 0.0000 0.0000 'International Tables Vol C Tables 4.2.6.8 and 6.1.1.4'
N N 0.0061 0.0033 'International Tables Vol C Tables 4.2.6.8 and 6.1.1.4'
P P 0.1023 0.0942 'International Tables Vol C Tables 4.2.6.8 and 6.1.1.4'
Fe Fe 0.3463 0.8444 'International Tables Vol C Tables 4.2.6.8 and 6.1.1.4'

loop_
_geom_angle_atom_site_label_1
_geom_angle_atom_site_label_2
_geom_angle_atom_site_label_3
_geom_angle
_geom_angle_site_symmetry_1
_geom_angle_site_symmetry_3
_geom_angle_publ_flag
N1 Fe1 N14 164.00(14) . . ?
N1 Fe1 N20 93.66(15) . . ?
N14 Fe1 N20 81.70(15) . . ?
N1 Fe1 N7 81.69(15) . . ?
N14 Fe1 N7 98.66(15) . . ?
N20 Fe1 N7 164.26(14) . . ?
N1 Fe1 P1 102.13(10) . . ?
N14 Fe1 P1 93.83(10) . . ?
N20 Fe1 P1 102.12(10) . . ?
N7 Fe1 P1 93.57(10) . . ?
C31 P1 C41 104.2(2) . . ?
C31 P1 C51 103.9(2) . . ?
C41 P1 C51 103.42(19) . . ?
C31 P1 Fe1 113.43(14) . . ?
C41 P1 Fe1 111.95(14) . . ?
C51 P1 Fe1 118.48(14) . . ?
C1 N1 Fe1 117.9(3) . . ?
N1 C1 C2 127.0(4) . . ?
N1 C1 C6 113.2(4) . . ?
C2 C1 C6 119.8(4) . . ?
C3 C2 C1 120.4(4) . . ?
C2 C3 C4 120.1(4) . . ?
C5 C4 C3 121.2(4) . . ?
C4 C5 C6 119.9(4) . . ?
N7 C6 C5 128.7(4) . . ?
N7 C6 C1 112.5(4) . . ?
C5 C6 C1 118.6(4) . . ?
C6 N7 C8 118.1(4) . . ?
C6 N7 Fe1 114.1(3) . . ?
C8 N7 Fe1 127.8(3) . . ?
C13 C8 C9 118.3(4) . . ?
C13 C8 N7 122.6(4) . . ?
C9 C8 N7 119.2(4) . . ?
C10 C9 C8 120.5(4) . . ?
C11 C10 C9 120.6(4) . . ?
C10 C11 C12 119.0(4) . . ?
C13 C12 C11 120.8(4) . . ?
C12 C13 C8 120.8(4) . . ?
C14 N14 Fe1 117.1(3) . . ?
N14 C14 C15 128.4(4) . . ?
N14 C14 C19 112.8(4) . . ?
C15 C14 C19 118.7(4) . . ?
C16 C15 C14 119.8(4) . . ?
C15 C16 C17 121.2(4) . . ?
C18 C17 C16 120.6(4) . . ?
C17 C18 C19 119.3(4) . . ?
N20 C19 C18 127.4(4) . . ?
N20 C19 C14 112.2(4) . . ?
C18 C19 C14 120.3(4) . . ?
C19 N20 C21 117.0(3) . . ?
C19 N20 Fe1 115.6(3) . . ?
C21 N20 Fe1 127.3(3) . . ?
C22 C21 C26 119.1(4) . . ?
C22 C21 N20 121.9(4) . . ?
C26 C21 N20 119.0(4) . . ?
C21 C22 C23 120.8(4) . . ?
C24 C23 C22 120.0(4) . . ?
C25 C24 C23 119.2(4) . . ?
C24 C25 C26 120.8(4) . . ?
C25 C26 C21 120.2(4) . . ?
C32 C31 P1 114.7(3) . . ?
C33 C32 C31 113.4(4) . . ?
C34 C33 C32 114.6(4) . . ?
C42 C41 P1 117.0(3) . . ?
C43 C42 C41 112.5(3) . . ?
C44 C43 C42 113.6(4) . . ?
C52 C51 P1 115.6(3) . . ?
C53 C52 C51 112.7(3) . . ?
C52 C53 C54 112.6(4) . . ?
N74 Fe2 N61 164.62(15) . . ?
N74 Fe2 N67 94.44(15) . . ?
N61 Fe2 N67 81.84(14) . . ?
N74 Fe2 N80 81.71(14) . . ?
N61 Fe2 N80 97.78(14) . . ?
N67 Fe2 N80 164.09(14) . . ?
N74 Fe2 P2 101.08(11) . . ?
N61 Fe2 P2 94.29(11) . . ?
N67 Fe2 P2 102.31(11) . . ?
N80 Fe2 P2 93.59(11) . . ?
C111 P2 C101 103.4(2) . . ?
C111 P2 C91 103.10(19) . . ?
C101 P2 C91 104.62(19) . . ?
C111 P2 Fe2 111.82(15) . . ?
C101 P2 Fe2 113.28(15) . . ?
C91 P2 Fe2 119.02(16) . . ?
C61 N61 Fe2 116.5(3) . . ?
N61 C61 C62 127.5(4) . . ?
N61 C61 C66 113.3(4) . . ?
C62 C61 C66 119.2(4) . . ?
C63 C62 C61 120.4(4) . . ?
C62 C63 C64 119.7(4) . . ?
C65 C64 C63 121.5(4) . . ?
C64 C65 C66 119.5(4) . . ?
N67 C66 C65 127.9(4) . . ?
N67 C66 C61 112.3(4) . . ?
C65 C66 C61 119.6(4) . . ?
C66 N67 C68 117.5(3) . . ?
C66 N67 Fe2 115.5(3) . . ?
C68 N67 Fe2 126.8(3) . . ?
C69 C68 C73 119.4(4) . . ?
C69 C68 N67 121.5(4) . . ?
C73 C68 N67 119.1(4) . . ?
C68 C69 C70 119.6(4) . . ?
C71 C70 C69 121.0(4) . . ?
C70 C71 C72 119.8(4) . . ?
C71 C72 C73 119.5(4) . . ?
C72 C73 C68 120.7(4) . . ?
C74 N74 Fe2 117.6(3) . . ?
N74 C74 C75 126.9(4) . . ?
N74 C74 C79 113.3(4) . . ?
C75 C74 C79 119.8(4) . . ?
C76 C75 C74 119.9(4) . . ?
C75 C76 C77 120.2(4) . . ?
C78 C77 C76 121.2(4) . . ?
C77 C78 C79 120.4(4) . . ?
N80 C79 C78 129.1(4) . . ?
N80 C79 C74 112.3(4) . . ?
C78 C79 C74 118.5(4) . . ?
C79 N80 C81 117.2(3) . . ?
C79 N80 Fe2 114.5(3) . . ?
C81 N80 Fe2 128.3(3) . . ?
C86 C81 C82 118.0(4) . . ?
C86 C81 N80 122.6(4) . . ?
C82 C81 N80 119.4(4) . . ?
C83 C82 C81 120.8(4) . . ?
C84 C83 C82 120.6(4) . . ?
C83 C84 C85 118.6(4) . . ?
C86 C85 C84 120.8(4) . . ?
C85 C86 C81 121.1(4) . . ?
C92 C91 P2 114.4(3) . . ?
C93 C92 C91 113.6(3) . . ?
C92 C93 C94 112.8(4) . . ?
C102 C101 P2 116.8(3) . . ?
C103 C102 C101 111.4(3) . . ?
C104 C103 C102 113.4(4) . . ?
C112 C111 P2 117.4(3) . . ?
C113 C112 C111 112.6(3) . . ?
C114 C113 C112 112.9(4) . . ?

loop_
_geom_bond_atom_site_label_1
_geom_bond_atom_site_label_2
_geom_bond_distance
_geom_bond_site_symmetry_2
_geom_bond_publ_flag
Fe1 N1 1.852(3) . ?
Fe1 N14 1.873(3) . ?
Fe1 N20 1.901(3) . ?
Fe1 N7 1.944(4) . ?
Fe1 P1 2.2275(13) . ?
P1 C31 1.825(4) . ?
P1 C41 1.827(4) . ?
P1 C51 1.833(4) . ?
N1 C1 1.351(5) . ?
C1 C2 1.415(6) . ?
C1 C6 1.424(6) . ?
C2 C3 1.365(6) . ?
C3 C4 1.405(6) . ?
C4 C5 1.382(6) . ?
C5 C6 1.412(6) . ?
C6 N7 1.370(5) . ?
N7 C8 1.432(5) . ?
C8 C13 1.392(6) . ?
C8 C9 1.397(6) . ?
C9 C10 1.392(6) . ?
C10 C11 1.378(6) . ?
C11 C12 1.388(6) . ?
C12 C13 1.381(6) . ?
N14 C14 1.348(5) . ?
C14 C15 1.415(6) . ?
C14 C19 1.429(6) . ?
C15 C16 1.371(6) . ?
C16 C17 1.408(6) . ?
C17 C18 1.377(6) . ?
C18 C19 1.410(6) . ?
C19 N20 1.368(5) . ?
N20 C21 1.435(5) . ?
C21 C22 1.375(6) . ?
C21 C26 1.390(6) . ?
C22 C23 1.391(6) . ?
C23 C24 1.386(6) . ?
C24 C25 1.381(6) . ?
C25 C26 1.383(6) . ?
C31 C32 1.532(6) . ?
C32 C33 1.529(6) . ?
C33 C34 1.517(6) . ?
C41 C42 1.538(5) . ?
C42 C43 1.530(5) . ?
C43 C44 1.517(6) . ?
C51 C52 1.526(6) . ?
C52 C53 1.525(6) . ?
C53 C54 1.531(6) . ?
Fe2 N74 1.858(3) . ?
Fe2 N61 1.877(3) . ?
Fe2 N67 1.906(3) . ?
Fe2 N80 1.940(3) . ?
Fe2 P2 2.2212(14) . ?
P2 C111 1.821(4) . ?
P2 C101 1.826(4) . ?
P2 C91 1.836(4) . ?
N61 C61 1.354(5) . ?
C61 C62 1.416(6) . ?
C61 C66 1.424(6) . ?
C62 C63 1.372(6) . ?
C63 C64 1.410(6) . ?
C64 C65 1.377(6) . ?
C65 C66 1.406(6) . ?
C66 N67 1.368(5) . ?
N67 C68 1.437(5) . ?
C68 C69 1.384(6) . ?
C68 C73 1.392(6) . ?
C69 C70 1.387(6) . ?
C70 C71 1.377(6) . ?
C71 C72 1.383(6) . ?
C72 C73 1.389(6) . ?
N74 C74 1.358(5) . ?
C74 C75 1.414(6) . ?
C74 C79 1.426(6) . ?
C75 C76 1.372(6) . ?
C76 C77 1.398(6) . ?
C77 C78 1.370(6) . ?
C78 C79 1.406(6) . ?
C79 N80 1.374(5) . ?
N80 C81 1.431(5) . ?
C81 C86 1.387(6) . ?
C81 C82 1.396(6) . ?
C82 C83 1.393(6) . ?
C83 C84 1.380(6) . ?
C84 C85 1.392(6) . ?
C85 C86 1.383(6) . ?
C91 C92 1.527(6) . ?
C92 C93 1.513(6) . ?
C93 C94 1.528(6) . ?
C101 C102 1.522(5) . ?
C102 C103 1.520(6) . ?
C103 C104 1.519(6) . ?
C111 C112 1.536(6) . ?
C112 C113 1.528(6) . ?
C113 C114 1.522(6) . ?
